data_4500500
loop_
_publ_author_name
'Gong, Yun'
'Li, Jian'
'Qin, JianBo'
'Wu, Tao'
'Cao, Rong'
'Li, JingHua'

_publ_section_title
;
 Metal(II) Coordination Polymers Derived from Bis-pyridyl-bis-amide
 Ligands and Carboxylates: Syntheses, Topological Structures, and
 Photoluminescence Properties
;
_journal_issue 5
_journal_name_full 'Crystal Growth &amp; Design'
_journal_page_first 1662
_journal_paper_doi 10.1021/cg1016005
_journal_volume 11
_journal_year 2011
_chemical_formula_sum 'C51 H28 N9 O13 S2 Zn2'
_chemical_formula_weight 1169.74
_chemical_name_systematic
; 
 ? 
;
_space_group_IT_number 15
_symmetry_cell_setting monoclinic
_symmetry_space_group_name_Hall '-C 2yc'
_symmetry_space_group_name_H-M 'C 1 2/c 1'
_atom_sites_solution_hydrogens geom
_atom_sites_solution_primary direct
_atom_sites_solution_secondary difmap
_audit_creation_method SHELXL-97
_cell_angle_alpha 90.00
_cell_angle_beta 101.689(6)
_cell_angle_gamma 90.00
_cell_formula_units_Z 4
_cell_length_a 29.482(11)
_cell_length_b 9.779(3)
_cell_length_c 18.036(7)
_cell_measurement_reflns_used 4711
_cell_measurement_temperature 293(2)
_cell_measurement_theta_max 27.4797
_cell_measurement_theta_min 2.1987
_cell_volume 5092(3)
_computing_cell_refinement 'SAINT (Siemens, 1996)'
_computing_data_collection 'SMART (Siemens, 1996)'
_computing_data_reduction 'SAINT (Siemens, 1996)'
_computing_molecular_graphics 'SHELXTL (Sheldrick, 1997)'
_computing_publication_material 'SHELXTL (Sheldrick, 1997)'
_computing_structure_refinement 'SHELXL97 (Sheldrick, 2008)'
_computing_structure_solution 'SHELXS97 (Sheldrick, 2008)'
_diffrn_ambient_temperature 293(2)
_diffrn_measured_fraction_theta_full 0.992
_diffrn_measured_fraction_theta_max 0.992
_diffrn_measurement_device_type 'Bruker P4'
_diffrn_measurement_method '\w scans'
_diffrn_radiation_monochromator graphite
_diffrn_radiation_source 'fine-focus sealed tube'
_diffrn_radiation_type MoK\a
_diffrn_radiation_wavelength 0.71073
_diffrn_reflns_av_R_equivalents 0.0370
_diffrn_reflns_av_sigmaI/netI 0.0373
_diffrn_reflns_limit_h_max 36
_diffrn_reflns_limit_h_min -38
_diffrn_reflns_limit_k_max 11
_diffrn_reflns_limit_k_min -12
_diffrn_reflns_limit_l_max 23
_diffrn_reflns_limit_l_min -23
_diffrn_reflns_number 19262
_diffrn_reflns_theta_full 27.47
_diffrn_reflns_theta_max 27.47
_diffrn_reflns_theta_min 2.20
_exptl_absorpt_coefficient_mu 1.099
_exptl_absorpt_correction_T_max 1.0000
_exptl_absorpt_correction_T_min 0.8691
_exptl_absorpt_correction_type multi-scan
_exptl_absorpt_process_details 'SADABS (Sheldrick, 1996)'
_exptl_crystal_colour Colorless
_exptl_crystal_density_diffrn 1.526
_exptl_crystal_density_method 'not measured'
_exptl_crystal_description Prism
_exptl_crystal_F_000 2371
_exptl_crystal_size_max 0.2000
_exptl_crystal_size_mid 0.1300
_exptl_crystal_size_min 0.1100
_refine_diff_density_max 0.395
_refine_diff_density_min -0.477
_refine_diff_density_rms 0.068
_refine_ls_extinction_method none
_refine_ls_goodness_of_fit_ref 1.099
_refine_ls_hydrogen_treatment none
_refine_ls_matrix_type full
_refine_ls_number_parameters 414
_refine_ls_number_reflns 5792
_refine_ls_number_restraints 2
_refine_ls_restrained_S_all 1.102
_refine_ls_R_factor_all 0.0763
_refine_ls_R_factor_gt 0.0609
_refine_ls_shift/su_max 0.009
_refine_ls_shift/su_mean 0.000
_refine_ls_structure_factor_coef Fsqd
_refine_ls_weighting_details 'calc w=1/[\s^2^(Fo^2^)+(0.0631P)^2^+11.8945P] where P=(Fo^2^+2Fc^2^)/3'
_refine_ls_weighting_scheme calc
_refine_ls_wR_factor_gt 0.1451
_refine_ls_wR_factor_ref 0.1577
_reflns_number_gt 4706
_reflns_number_total 5792
_reflns_threshold_expression >2sigma(I)
_cod_data_source_file cg1016005_si_003.cif
_cod_data_source_block 10030301
_cod_depositor_comments
;
The following automatic conversions were performed:

'_symmetry_cell_setting' value 'Monoclinic' changed to 'monoclinic'
according to /home/saulius/struct/CIF-dictionaries/cif_core.dic
dictionary named 'cif_core.dic' version 2.4.1 from
2010-06-29.

'_exptl_absorpt_correction_type' value 'Multi-scan'
changed to 'multi-scan' according to
/home/saulius/struct/CIF-dictionaries/cif_core.dic dictionary named
'cif_core.dic' version 2.4.1 from 2010-06-29.

Automatic conversion script
Id: cif_fix_values 1715 2011-07-08 13:25:40Z adriana 
;
_cod_original_sg_symbol_H-M C2/c
_cod_database_code 4500500

loop_
_symmetry_equiv_pos_as_xyz
'x, y, z'
'-x, y, -z+1/2'
'x+1/2, y+1/2, z'
'-x+1/2, y+1/2, -z+1/2'
'-x, -y, -z'
'x, -y, z-1/2'
'-x+1/2, -y+1/2, -z'
'x+1/2, -y+1/2, z-1/2'

loop_
_atom_site_label
_atom_site_type_symbol
_atom_site_fract_x
_atom_site_fract_y
_atom_site_fract_z
_atom_site_U_iso_or_equiv
_atom_site_adp_type
_atom_site_occupancy
_atom_site_symmetry_multiplicity
_atom_site_calc_flag
_atom_site_refinement_flags
S2 S 0.85454(4) 0.80038(10) 0.67192(6) 0.0621(3) Uani 1 1 d .
Zn1A Zn 0.8676(5) 0.3324(12) 0.6305(11) 0.0333(11) Uani 0.40 1 d P
Zn1B Zn 0.8641(6) 0.312(3) 0.6396(9) 0.035(2) Uani 0.30 1 d P
Zn1C Zn 0.8690(7) 0.310(3) 0.6225(13) 0.036(3) Uani 0.30 1 d P
O1 O 0.57186(11) 0.3903(4) 0.00658(19) 0.0810(10) Uani 1 1 d .
O2 O 0.73698(11) 0.1527(3) 0.26914(16) 0.0656(8) Uani 1 1 d .
O3 O 0.85799(10) 0.5018(3) 0.66874(15) 0.0553(7) Uani 1 1 d .
O4 O 0.88356(10) 0.4706(3) 0.79304(16) 0.0620(8) Uani 1 1 d .
N4 N 0.93202(12) 0.3168(3) 0.6059(2) 0.0561(8) Uani 1 1 d .
O5 O 0.8356(4) 0.0890(12) 0.6207(6) 0.130(5) Uani 0.60 1 d P
O6 O 0.8959(4) 0.1808(7) 0.7335(6) 0.094(3) Uani 0.60 1 d P
N1 N 0.76283(11) 0.3699(3) 0.29291(17) 0.0469(7) Uani 1 1 d .
H1 H 0.7645 0.4485 0.2724 0.056 Uiso 1 1 calc R
N2 N 0.57201(12) 0.2219(3) 0.0935(2) 0.0576(8) Uani 1 1 d .
H2 H 0.5898 0.1641 0.1214 0.069 Uiso 1 1 calc R
N3 N 0.82769(12) 0.3416(3) 0.52266(18) 0.0518(8) Uani 1 1 d .
C1 C 0.64482(13) 0.3222(3) 0.0776(2) 0.0450(8) Uani 1 1 d .
C2 C 0.66882(15) 0.3767(4) 0.0257(2) 0.0524(9) Uani 1 1 d .
H2A H 0.6530 0.3998 -0.0226 0.063 Uiso 1 1 calc R
C3 C 0.71582(15) 0.3968(4) 0.0456(2) 0.0592(10) Uani 1 1 d .
H3 H 0.7318 0.4284 0.0095 0.071 Uiso 1 1 calc R
C4 C 0.73975(15) 0.3708(4) 0.1181(2) 0.0556(10) Uani 1 1 d .
H4 H 0.7711 0.3915 0.1322 0.067 Uiso 1 1 calc R
C5 C 0.71634(13) 0.3133(3) 0.1699(2) 0.0432(8) Uani 1 1 d .
C6 C 0.66920(13) 0.2865(3) 0.1493(2) 0.0443(8) Uani 1 1 d .
H6 H 0.6539 0.2446 0.1836 0.053 Uiso 1 1 calc R
C7 C 0.59325(14) 0.3144(4) 0.0552(2) 0.0524(9) Uani 1 1 d .
C9 C 0.52478(14) 0.2103(4) 0.0925(2) 0.0554(10) Uani 1 1 d .
C10 C 0.51048(16) 0.1081(5) 0.1364(3) 0.0739(14) Uani 1 1 d .
H10 H 0.5319 0.0463 0.1625 0.089 Uiso 1 1 calc R
C12 C 0.49040(15) 0.2944(5) 0.0523(3) 0.0643(11) Uani 1 1 d .
H12 H 0.4977 0.3607 0.0197 0.077 Uiso 1 1 calc R
C8 C 0.73995(13) 0.2708(4) 0.2482(2) 0.0450(8) Uani 1 1 d .
C14 C 0.78409(13) 0.3571(4) 0.3695(2) 0.0460(8) Uani 1 1 d .
C18 C 0.7944(4) 0.2313(6) 0.4040(4) 0.103(3) Uani 0.80 1 d P
C17 C 0.8150(4) 0.2299(6) 0.4797(4) 0.101(3) Uani 0.80 1 d P
C16 C 0.82339(16) 0.4566(4) 0.4847(2) 0.0620(11) Uani 1 1 d .
H16 H 0.8357 0.5353 0.5100 0.074 Uiso 1 1 calc R
C15 C 0.80198(17) 0.4684(4) 0.4102(2) 0.0653(12) Uani 1 1 d .
H15 H 0.7996 0.5539 0.3871 0.078 Uiso 1 1 calc R
C23 C 0.87180(12) 0.5434(3) 0.7367(2) 0.0428(8) Uani 1 1 d .
C19 C 0.87314(13) 0.6941(3) 0.7468(2) 0.0433(8) Uani 1 1 d .
C20 C 0.89122(18) 0.7665(4) 0.8103(2) 0.0660(12) Uani 1 1 d .
H20 H 0.9031 0.7267 0.8571 0.079 Uiso 1 1 calc R
C21 C 0.8900(2) 0.9082(4) 0.7973(3) 0.0816(16) Uani 1 1 d .
H21 H 0.9012 0.9724 0.8346 0.098 Uiso 1 1 calc R
C22 C 0.87058(17) 0.9421(4) 0.7245(3) 0.0620(11) Uani 1 1 d .
C13 C 0.44573(16) 0.2786(5) 0.0613(2) 0.0635(11) Uani 1 1 d .
H13 H 0.4234 0.3375 0.0349 0.076 Uiso 1 1 calc R
C11 C 0.46455(16) 0.0987(5) 0.1412(3) 0.0717(13) Uani 1 1 d .
H11 H 0.4559 0.0293 0.1707 0.086 Uiso 1 1 calc R
C24 C 0.8649(3) 0.0797(5) 0.6877(4) 0.098(2) Uani 1 1 d .
O7 O 0.5000 0.8485(6) 0.2500 0.129(3) Uani 1 2 d SD
N5 N 0.5000 0.6216(7) 0.2500 0.099(2) Uani 1 2 d SD
C25 C 0.5000 0.4809(12) 0.2500 0.226(9) Uani 1 2 d S
C27 C 0.5163(5) 0.633(2) 0.3376(6) 0.125(5) Uani 0.50 1 d PD
C26 C 0.5115(4) 0.7344(12) 0.2840(7) 0.087(3) Uani 0.50 1 d PD
C18' C 0.7689(5) 0.2588(17) 0.4198(9) 0.026(3) Uani 0.20 1 d P
O5' O 0.8543(5) 0.0948(19) 0.6332(14) 0.153(10) Uani 0.40 1 d P
C17' C 0.7888(6) 0.257(2) 0.4939(11) 0.034(4) Uani 0.20 1 d P
O6' O 0.8694(4) 0.1770(10) 0.7068(6) 0.062(3) Uani 0.40 1 d P

loop_
_atom_site_aniso_label
_atom_site_aniso_U_11
_atom_site_aniso_U_22
_atom_site_aniso_U_33
_atom_site_aniso_U_23
_atom_site_aniso_U_13
_atom_site_aniso_U_12
S2 0.0876(8) 0.0400(5) 0.0514(6) 0.0115(4) -0.0029(5) 0.0039(5)
Zn1A 0.056(2) 0.017(3) 0.025(3) 0.000(2) 0.005(2) -0.006(2)
Zn1B 0.054(2) 0.018(4) 0.032(4) 0.010(3) 0.007(2) -0.0082(18)
Zn1C 0.053(3) 0.018(3) 0.032(5) -0.009(3) -0.001(3) -0.002(3)
O1 0.0638(19) 0.094(2) 0.077(2) 0.0441(19) -0.0053(16) 0.0056(18)
O2 0.097(2) 0.0339(13) 0.0532(17) 0.0057(11) -0.0154(15) -0.0042(14)
O3 0.0726(18) 0.0357(13) 0.0525(16) -0.0040(11) 0.0006(13) -0.0006(12)
O4 0.079(2) 0.0337(13) 0.0646(18) 0.0125(12) -0.0066(14) 0.0023(13)
N4 0.059(2) 0.0480(18) 0.056(2) -0.0056(15) -0.0015(16) -0.0056(15)
O5 0.180(12) 0.104(8) 0.100(7) 0.058(5) 0.012(7) 0.081(8)
O6 0.163(9) 0.029(3) 0.104(7) -0.009(4) 0.062(6) -0.020(5)
N1 0.0603(19) 0.0337(14) 0.0411(16) 0.0033(12) -0.0028(14) 0.0005(13)
N2 0.0533(19) 0.0509(19) 0.063(2) 0.0156(16) -0.0018(16) 0.0026(15)
N3 0.067(2) 0.0324(14) 0.0482(18) 0.0019(12) -0.0080(15) -0.0041(14)
C1 0.056(2) 0.0342(17) 0.0417(19) 0.0006(13) 0.0014(16) 0.0038(15)
C2 0.068(3) 0.045(2) 0.0392(19) 0.0017(15) -0.0003(17) -0.0026(18)
C3 0.067(3) 0.062(3) 0.049(2) 0.0102(18) 0.0127(19) -0.003(2)
C4 0.055(2) 0.049(2) 0.060(2) 0.0060(18) 0.0041(19) -0.0014(18)
C5 0.056(2) 0.0297(15) 0.0401(18) -0.0008(13) 0.0001(15) 0.0042(14)
C6 0.052(2) 0.0385(17) 0.0403(18) 0.0018(14) 0.0044(15) 0.0060(15)
C7 0.059(2) 0.049(2) 0.046(2) 0.0095(16) 0.0002(17) 0.0015(17)
C9 0.056(2) 0.049(2) 0.055(2) 0.0079(17) -0.0011(18) 0.0032(18)
C10 0.058(3) 0.063(3) 0.096(4) 0.036(3) 0.003(2) 0.005(2)
C12 0.061(3) 0.066(3) 0.062(3) 0.024(2) 0.002(2) 0.004(2)
C8 0.052(2) 0.0351(17) 0.0435(18) 0.0015(14) -0.0006(16) 0.0049(15)
C14 0.056(2) 0.0345(16) 0.0418(19) 0.0008(14) -0.0032(16) 0.0011(15)
C18 0.174(9) 0.032(3) 0.073(5) 0.000(3) -0.049(5) 0.004(4)
C17 0.167(9) 0.039(3) 0.063(5) 0.004(3) -0.060(5) -0.007(5)
C16 0.091(3) 0.0346(18) 0.050(2) 0.0008(16) -0.010(2) -0.0161(19)
C15 0.104(3) 0.0345(18) 0.048(2) 0.0082(16) -0.007(2) -0.016(2)
C23 0.0443(19) 0.0292(15) 0.051(2) 0.0026(14) 0.0013(15) 0.0017(14)
C19 0.054(2) 0.0301(16) 0.0442(19) 0.0031(13) 0.0071(16) 0.0053(14)
C20 0.115(4) 0.0366(19) 0.043(2) 0.0020(16) 0.010(2) 0.003(2)
C21 0.155(5) 0.033(2) 0.059(3) -0.0116(18) 0.027(3) -0.009(3)
C22 0.096(3) 0.0287(17) 0.069(3) 0.0067(17) 0.037(2) 0.0117(19)
C13 0.064(3) 0.061(3) 0.060(3) 0.019(2) -0.002(2) 0.012(2)
C11 0.063(3) 0.060(3) 0.089(3) 0.030(2) 0.007(2) 0.005(2)
C24 0.162(7) 0.045(3) 0.115(5) 0.023(3) 0.089(5) 0.035(3)
O7 0.174(7) 0.056(3) 0.163(7) 0.000 0.050(6) 0.000
N5 0.096(5) 0.051(3) 0.140(7) 0.000 0.003(4) 0.000
C25 0.218(16) 0.065(7) 0.43(3) 0.000 0.154(18) 0.000
C27 0.101(10) 0.198(17) 0.069(8) 0.022(9) -0.001(7) 0.014(10)
C26 0.085(8) 0.088(8) 0.088(8) 0.014(6) 0.014(6) -0.006(6)
C18' 0.025(7) 0.022(8) 0.031(8) 0.004(6) 0.009(6) -0.003(6)
O5' 0.070(8) 0.125(13) 0.219(18) 0.135(13) -0.075(9) -0.055(9)
C17' 0.036(9) 0.037(10) 0.034(8) -0.003(7) 0.015(8) -0.010(7)
O6' 0.095(8) 0.025(4) 0.062(6) -0.005(3) 0.009(5) -0.006(5)

loop_
_atom_type_symbol
_atom_type_description
_atom_type_scat_dispersion_real
_atom_type_scat_dispersion_imag
_atom_type_scat_source
C C 0.0033 0.0016 'International Tables Vol C Tables 4.2.6.8 and 6.1.1.4'
N N 0.0061 0.0033 'International Tables Vol C Tables 4.2.6.8 and 6.1.1.4'
O O 0.0106 0.0060 'International Tables Vol C Tables 4.2.6.8 and 6.1.1.4'
S S 0.1246 0.1234 'International Tables Vol C Tables 4.2.6.8 and 6.1.1.4'
Zn Zn 0.2839 1.4301 'International Tables Vol C Tables 4.2.6.8 and 6.1.1.4'
H H 0.0000 0.0000 'International Tables Vol C Tables 4.2.6.8 and 6.1.1.4'

loop_
_geom_angle_atom_site_label_1
_geom_angle_atom_site_label_2
_geom_angle_atom_site_label_3
_geom_angle
_geom_angle_site_symmetry_1
_geom_angle_site_symmetry_3
C22 S2 C19 92.7(2) . .
O3 Zn1A N4 111.7(7) . .
O3 Zn1A O6' 113.7(11) . .
N4 Zn1A O6' 101.1(6) . .
O3 Zn1A N3 102.3(6) . .
N4 Zn1A N3 100.2(10) . .
O6' Zn1A N3 126.9(7) . .
O3 Zn1A O5' 147.2(14) . .
N4 Zn1A O5' 95.6(7) . .
O6' Zn1A O5' 40.1(7) . .
N3 Zn1A O5' 89.9(6) . .
O3 Zn1A O6 108.9(9) . .
N4 Zn1A O6 86.0(5) . .
O6' Zn1A O6 19.6(3) . .
N3 Zn1A O6 143.4(6) . .
O5' Zn1A O6 53.5(6) . .
O3 Zn1A O5 141.5(11) . .
N4 Zn1A O5 105.2(6) . .
O6' Zn1A O5 46.6(5) . .
N3 Zn1A O5 81.0(4) . .
O5' Zn1A O5 12.2(4) . .
O6 Zn1A O5 62.7(5) . .
O6' Zn1B O3 121.5(11) . .
O6' Zn1B O5' 45.1(9) . .
O3 Zn1B O5' 160.1(11) . .
O6' Zn1B O6 21.3(4) . .
O3 Zn1B O6 113.5(10) . .
O5' Zn1B O6 59.4(7) . .
O6' Zn1B N3 135.8(13) . .
O3 Zn1B N3 94.5(8) . .
O5' Zn1B N3 92.7(10) . .
O6 Zn1B N3 151.6(14) . .
O6' Zn1B N4 104.2(11) . .
O3 Zn1B N4 101.0(8) . .
O5' Zn1B N4 97.3(12) . .
O6 Zn1B N4 87.5(8) . .
N3 Zn1B N4 91.5(6) . .
O6' Zn1B O5 52.2(7) . .
O3 Zn1B O5 151.4(9) . .
O5' Zn1B O5 13.4(5) . .
O6 Zn1B O5 69.5(7) . .
N3 Zn1B O5 83.8(8) . .
N4 Zn1B O5 107.5(11) . .
O6' Zn1B C24 21.5(5) . .
O3 Zn1B C24 142.1(8) . .
O5' Zn1B C24 23.7(6) . .
O6 Zn1B C24 37.0(4) . .
N3 Zn1B C24 116.0(10) . .
N4 Zn1B C24 100.2(9) . .
O5 Zn1B C24 32.6(4) . .
N4 Zn1C N3 106.5(14) . .
N4 Zn1C O6' 106.4(11) . .
N3 Zn1C O6' 134.6(15) . .
N4 Zn1C O3 104.9(13) . .
N3 Zn1C O3 95.9(10) . .
O6' Zn1C O3 104.8(10) . .
N4 Zn1C O5' 105.3(10) . .
N3 Zn1C O5' 97.9(9) . .
O6' Zn1C O5' 43.2(10) . .
O3 Zn1C O5' 141.5(17) . .
N4 Zn1C O6 89.1(8) . .
N3 Zn1C O6 153.2(16) . .
O6' Zn1C O6 19.8(4) . .
O3 Zn1C O6 101.1(7) . .
O5' Zn1C O6 56.3(10) . .
N4 Zn1C O5 116.1(9) . .
N3 Zn1C O5 87.4(8) . .
O6' Zn1C O5 50.1(9) . .
O3 Zn1C O5 136.1(13) . .
O5' Zn1C O5 13.1(5) . .
O6 Zn1C O5 66.0(10) . .
N4 Zn1C C24 103.9(9) . .
N3 Zn1C C24 118.7(11) . .
O6' Zn1C C24 21.6(5) . .
O3 Zn1C C24 125.3(12) . .
O5' Zn1C C24 22.1(7) . .
O6 Zn1C C24 34.8(6) . .
O5 Zn1C C24 31.3(5) . .
C23 O3 Zn1A 127.2(5) . .
C23 O3 Zn1B 122.3(5) . .
Zn1A O3 Zn1B 8.2(7) . .
C23 O3 Zn1C 128.3(7) . .
Zn1A O3 Zn1C 1.3(15) . .
Zn1B O3 Zn1C 9.3(12) . .
C11 N4 C13 116.3(4) 8_556 8_556
C11 N4 Zn1C 124.7(5) 8_556 .
C13 N4 Zn1C 118.6(6) 8_556 .
C11 N4 Zn1A 117.6(5) 8_556 .
C13 N4 Zn1A 125.9(4) 8_556 .
Zn1C N4 Zn1A 7.3(6) . .
C11 N4 Zn1B 119.3(7) 8_556 .
C13 N4 Zn1B 123.2(7) 8_556 .
Zn1C N4 Zn1B 7.0(8) . .
Zn1A N4 Zn1B 6.5(5) . .
O5' O5 C24 40(3) . .
O5' O5 Zn1B 63(3) . .
C24 O5 Zn1B 77.5(8) . .
O5' O5 Zn1C 62(3) . .
C24 O5 Zn1C 81.9(9) . .
Zn1B O5 Zn1C 8.9(7) . .
O5' O5 Zn1A 63(3) . .
C24 O5 Zn1A 80.7(8) . .
Zn1B O5 Zn1A 4.5(7) . .
Zn1C O5 Zn1A 4.7(9) . .
O6' O6 C24 41.0(9) . .
O6' O6 Zn1B 50.9(12) . .
C24 O6 Zn1B 80.7(8) . .
O6' O6 Zn1C 54.4(14) . .
C24 O6 Zn1C 79.6(8) . .
Zn1B O6 Zn1C 8.0(8) . .
O6' O6 Zn1A 55.8(13) . .
C24 O6 Zn1A 84.4(6) . .
Zn1B O6 Zn1A 5.0(5) . .
Zn1C O6 Zn1A 6.6(4) . .
C8 N1 C14 126.4(3) . .
C8 N1 H1 116.8 . .
C14 N1 H1 116.8 . .
C7 N2 C9 127.3(3) . .
C7 N2 H2 116.3 . .
C9 N2 H2 116.3 . .
C16 N3 C17 114.2(4) . .
C16 N3 C17' 108.8(9) . .
C17 N3 C17' 37.9(7) . .
C16 N3 Zn1C 126.0(9) . .
C17 N3 Zn1C 116.2(8) . .
C17' N3 Zn1C 122.7(13) . .
C16 N3 Zn1A 120.5(4) . .
C17 N3 Zn1A 123.1(5) . .
C17' N3 Zn1A 125.7(9) . .
Zn1C N3 Zn1A 7.4(5) . .
C16 N3 Zn1B 126.7(7) . .
C17 N3 Zn1B 118.1(7) . .
C17' N3 Zn1B 118.5(9) . .
Zn1C N3 Zn1B 8.4(9) . .
Zn1A N3 Zn1B 7.2(4) . .
C2 C1 C6 119.0(4) . .
C2 C1 C7 117.8(3) . .
C6 C1 C7 123.0(3) . .
C3 C2 C1 120.3(4) . .
C3 C2 H2A 119.9 . .
C1 C2 H2A 119.9 . .
C2 C3 C4 121.1(4) . .
C2 C3 H3 119.5 . .
C4 C3 H3 119.5 . .
C3 C4 C5 119.0(4) . .
C3 C4 H4 120.5 . .
C5 C4 H4 120.5 . .
C4 C5 C6 120.3(3) . .
C4 C5 C8 123.1(3) . .
C6 C5 C8 116.6(3) . .
C5 C6 C1 120.1(3) . .
C5 C6 H6 120.0 . .
C1 C6 H6 120.0 . .
O1 C7 N2 122.9(4) . .
O1 C7 C1 120.8(4) . .
N2 C7 C1 116.3(3) . .
C12 C9 C10 116.6(4) . .
C12 C9 N2 125.5(4) . .
C10 C9 N2 117.9(4) . .
C11 C10 C9 119.9(4) . .
C11 C10 H10 120.1 . .
C9 C10 H10 120.1 . .
C13 C12 C9 119.3(4) . .
C13 C12 H12 120.3 . .
C9 C12 H12 120.3 . .
O2 C8 N1 123.5(3) . .
O2 C8 C5 120.2(3) . .
N1 C8 C5 116.3(3) . .
C15 C14 C18 116.3(4) . .
C15 C14 N1 120.6(3) . .
C18 C14 N1 122.4(4) . .
C15 C14 C18' 109.1(7) . .
C18 C14 C18' 36.8(6) . .
N1 C14 C18' 122.8(7) . .
C18' C18 C17 85.2(15) . .
C18' C18 C14 75.8(11) . .
C17 C18 C14 117.9(6) . .
C18' C18 C17' 52.9(14) . .
C17 C18 C17' 32.3(7) . .
C14 C18 C17' 104.1(9) . .
C17' C17 N3 75.5(14) . .
C17' C17 C18 92.8(16) . .
N3 C17 C18 125.2(6) . .
C17' C17 C18' 58.4(15) . .
N3 C17 C18' 110.4(8) . .
C18 C17 C18' 34.5(6) . .
N3 C16 C15 124.2(4) . .
N3 C16 H16 117.9 . .
C15 C16 H16 117.9 . .
C14 C15 C16 121.0(4) . .
C14 C15 H15 119.5 . .
C16 C15 H15 119.5 . .
O4 C23 O3 126.1(3) . .
O4 C23 C19 118.5(3) . .
O3 C23 C19 115.5(3) . .
C20 C19 C23 128.0(3) . .
C20 C19 S2 111.0(3) . .
C23 C19 S2 120.8(3) . .
C19 C20 C21 112.3(4) . .
C19 C20 H20 123.8 . .
C21 C20 H20 123.8 . .
C22 C21 C20 113.1(4) . .
C22 C21 H21 123.4 . .
C20 C21 H21 123.4 . .
C21 C22 C24 129.4(5) . 1_565
C21 C22 S2 110.9(3) . .
C24 C22 S2 119.6(4) 1_565 .
N4 C13 C12 124.2(4) 8_455 .
N4 C13 H13 117.9 8_455 .
C12 C13 H13 117.9 . .
N4 C11 C10 123.6(4) 8_455 .
N4 C11 H11 118.2 8_455 .
C10 C11 H11 118.2 . .
O5' C24 O6' 101.2(14) . .
O5' C24 O5 21.4(13) . .
O6' C24 O5 105.1(10) . .
O5' C24 O6 119.6(10) . .
O6' C24 O6 32.6(8) . .
O5 C24 O6 132.2(8) . .
O5' C24 C22 124.4(14) . 1_545
O6' C24 C22 134.4(10) . 1_545
O5 C24 C22 117.1(8) . 1_545
O6 C24 C22 110.6(7) . 1_545
O5' C24 Zn1B 61.5(13) . .
O6' C24 Zn1B 40.0(9) . .
O5 C24 Zn1B 69.9(7) . .
O6 C24 Zn1B 62.3(6) . .
C22 C24 Zn1B 172.8(8) 1_545 .
O5' C24 Zn1C 56.0(11) . .
O6' C24 Zn1C 46.6(8) . .
O5 C24 Zn1C 66.8(7) . .
O6 C24 Zn1C 65.6(6) . .
C22 C24 Zn1C 170.5(6) 1_545 .
Zn1B C24 Zn1C 7.9(7) . .
C26 O7 C26 59.6(11) 2_655 .
C26 N5 C26 60.1(10) . 2_655
C26 N5 C25 149.9(5) . .
C26 N5 C25 149.9(5) 2_655 .
C26 N5 C27 56.7(8) . .
C26 N5 C27 114.9(10) 2_655 .
C25 N5 C27 94.3(8) . .
C26 N5 C27 114.9(10) . 2_655
C26 N5 C27 56.7(8) 2_655 2_655
C25 N5 C27 94.3(8) . 2_655
C27 N5 C27 171.5(15) . 2_655
C26 C27 N5 51.1(7) . .
N5 C26 C26 59.9(5) . 2_655
N5 C26 O7 120.1(10) . .
C26 C26 O7 60.2(6) 2_655 .
N5 C26 C27 72.2(9) . .
C26 C26 C27 129.6(10) 2_655 .
O7 C26 C27 160.6(13) . .
C18 C18' C17' 95.1(17) . .
C18 C18' C14 67.4(11) . .
C17' C18' C14 120.0(14) . .
C18 C18' C17 60.4(12) . .
C17' C18' C17 34.7(8) . .
C14 C18' C17 102.5(10) . .
O5 O5' C24 119(4) . .
O5 O5' O6' 120(5) . .
C24 O5' O6' 40.2(11) . .
O5 O5' Zn1B 104(3) . .
C24 O5' Zn1B 94.8(17) . .
O6' O5' Zn1B 54.8(9) . .
O5 O5' Zn1C 105(3) . .
C24 O5' Zn1C 102.0(16) . .
O6' O5' Zn1C 62.7(10) . .
Zn1B O5' Zn1C 9.7(8) . .
O5 O5' Zn1A 104(3) . .
C24 O5' Zn1A 98.6(16) . .
O6' O5' Zn1A 58.8(9) . .
Zn1B O5' Zn1A 5.0(8) . .
Zn1C O5' Zn1A 4.8(11) . .
C17 C17' C18' 86.9(16) . .
C17 C17' N3 66.7(13) . .
C18' C17' N3 120.8(14) . .
C17 C17' C18 54.8(11) . .
C18' C17' C18 32.1(7) . .
N3 C17' C18 102.1(10) . .
O6 O6' C24 106.4(16) . .
O6 O6' O5' 126.6(18) . .
C24 O6' O5' 38.6(7) . .
O6 O6' Zn1B 107.8(15) . .
C24 O6' Zn1B 118.5(13) . .
O5' O6' Zn1B 80.1(11) . .
O6 O6' Zn1C 105.9(15) . .
C24 O6' Zn1C 111.8(10) . .
O5' O6' Zn1C 74.1(8) . .
Zn1B O6' Zn1C 8.9(10) . .
O6 O6' Zn1A 104.5(14) . .
C24 O6' Zn1A 119.1(10) . .
O5' O6' Zn1A 81.1(8) . .
Zn1B O6' Zn1A 3.5(8) . .
Zn1C O6' Zn1A 7.6(5) . .

loop_
_geom_bond_atom_site_label_1
_geom_bond_atom_site_label_2
_geom_bond_distance
_geom_bond_site_symmetry_2
S2 C22 1.692(4) .
S2 C19 1.704(4) .
Zn1A O3 1.838(13) .
Zn1A N4 2.04(2) .
Zn1A O6' 2.04(2) .
Zn1A N3 2.061(15) .
Zn1A O5' 2.36(2) .
Zn1A O6 2.390(18) .
Zn1A O5 2.554(18) .
Zn1B O6' 1.78(2) .
Zn1B O3 1.95(3) .
Zn1B O5' 2.14(3) .
Zn1B O6 2.178(19) .
Zn1B N3 2.183(16) .
Zn1B N4 2.208(17) .
Zn1B O5 2.33(3) .
Zn1B C24 2.43(2) .
Zn1C N4 1.94(3) .
Zn1C N3 1.98(2) .
Zn1C O6' 1.99(4) .
Zn1C O3 2.108(17) .
Zn1C O5' 2.16(4) .
Zn1C O6 2.36(3) .
Zn1C O5 2.37(3) .
Zn1C C24 2.55(4) .
O1 C7 1.222(5) .
O2 C8 1.224(4) .
O3 C23 1.277(4) .
O4 C23 1.233(4) .
N4 C11 1.327(5) 8_556
N4 C13 1.346(5) 8_556
O5 O5' 0.557(17) .
O5 C24 1.339(13) .
O6 O6' 0.830(11) .
O6 C24 1.479(12) .
N1 C8 1.350(5) .
N1 C14 1.402(5) .
N1 H1 0.8600 .
N2 C7 1.365(5) .
N2 C9 1.394(5) .
N2 H2 0.8600 .
N3 C16 1.309(5) .
N3 C17 1.348(7) .
N3 C17' 1.421(19) .
C1 C2 1.389(5) .
C1 C6 1.392(5) .
C1 C7 1.494(5) .
C2 C3 1.373(6) .
C2 H2A 0.9300 .
C3 C4 1.379(6) .
C3 H3 0.9300 .
C4 C5 1.388(5) .
C4 H4 0.9300 .
C5 C6 1.389(5) .
C5 C8 1.502(5) .
C6 H6 0.9300 .
C9 C12 1.389(6) .
C9 C10 1.393(6) .
C10 C11 1.377(6) .
C10 H10 0.9300 .
C12 C13 1.368(6) .
C12 H12 0.9300 .
C14 C15 1.358(5) .
C14 C18 1.384(7) .
C14 C18' 1.453(15) .
C18 C18' 0.897(15) .
C18 C17 1.377(9) .
C18 C17' 1.68(2) .
C17 C17' 0.901(16) .
C17 C18' 1.579(19) .
C16 C15 1.369(5) .
C16 H16 0.9300 .
C15 H15 0.9300 .
C23 C19 1.484(4) .
C19 C20 1.361(5) .
C20 C21 1.404(6) .
C20 H20 0.9300 .
C21 C22 1.362(7) .
C21 H21 0.9300 .
C22 C24 1.496(6) 1_565
C13 N4 1.346(5) 8_455
C13 H13 0.9300 .
C11 N4 1.327(5) 8_455
C11 H11 0.9300 .
C24 O5' 0.98(2) .
C24 O6' 1.012(11) .
C24 C22 1.496(6) 1_545
O7 C26 1.286(11) 2_655
O7 C26 1.286(11) .
N5 C26 1.275(13) .
N5 C26 1.275(13) 2_655
N5 C25 1.376(13) .
N5 C27 1.559(11) .
N5 C27 1.559(11) 2_655
C27 C26 1.368(18) .
C26 C26 1.28(2) 2_655
C18' C17' 1.35(3) .
O5' O6' 1.54(3) .
